data_2311729
loop_
_publ_author_name
'Binns, Jack'
'McIntyre, Garry J.'
'Barreda-Arg\"ueso, Jos\'e A'
'Gonz\'alez, Jes\'us'
'Aguado, Fernando'
'Rodr\'iguez, Fernando'
'Valiente, Rafael'
'Parsons, Simon'

_publ_section_title
;
 Phase transition sequences in tetramethylammonium tetrachlorometallates
 by X-ray diffraction and spectroscopic measurements.
;
_journal_issue 'Pt 5'
_journal_name_full 'Acta crystallographica Section B, Structural science, crystal engineering and materials'
_journal_page_first 844
_journal_page_last 855
_journal_paper_doi 10.1107/S2052520617006412
_journal_volume 73
_journal_year 2017
_chemical_formula_moiety 'C4 Cl4 Ga1 N1'
_chemical_formula_sum 'C4 Cl4 Ga N'
_chemical_formula_weight 273.58
_chemical_name_systematic 'Tetramethylammonium tetrachlorogallate(III)'
_space_group_IT_number 221
_space_group_name_Hall '-P 4 2 3'
_space_group_name_H-M_alt 'P m -3 m'
_symmetry_cell_setting cubic
_symmetry_space_group_name_Hall '-P 4 2 3'
_symmetry_space_group_name_H-M 'P m -3 m'
_atom_sites_solution_hydrogens difmap
_atom_sites_solution_primary direct
_audit_creation_date 15-11-26
_audit_creation_method CRYSTALS_ver_14.40
_cell_angle_alpha 90
_cell_angle_beta 90
_cell_angle_gamma 90
_cell_formula_units_Z 1
_cell_length_a 6.8504(4)
_cell_length_b 6.8504(4)
_cell_length_c 6.8504(4)
_cell_measurement_reflns_used 0
_cell_measurement_temperature 393
_cell_measurement_theta_max 26
_cell_measurement_theta_min 2.8
_cell_volume 321.48(3)
_computing_cell_refinement 'CrysAlis, (Oxford Diffraction, 2002)'
_computing_data_collection 'SuperNova, (Oxford Diffraction, 2010)'
_computing_data_reduction 'CrysAlis, (Oxford Diffraction, 2002)'
_computing_molecular_graphics 'CAMERON (Watkin et al., 1996)'
_computing_publication_material 'CRYSTALS (Betteridge et al., 2003)'
_computing_structure_refinement 'CRYSTALS (Betteridge et al., 2003)'
_computing_structure_solution 'SHELXS 86 (Sheldrick, 1986)'
_diffrn_ambient_temperature 393
_diffrn_measured_fraction_theta_full 1.000
_diffrn_measured_fraction_theta_max 1.000
_diffrn_measurement_device Area
_diffrn_measurement_device_type 'Oxford Diffraction SuperNova'
_diffrn_measurement_method \w
_diffrn_radiation_monochromator graphite
_diffrn_radiation_type 'Mo K\a'
_diffrn_radiation_wavelength 0.71073
_diffrn_reflns_av_R_equivalents 0.069
_diffrn_reflns_limit_h_max 5
_diffrn_reflns_limit_h_min -5
_diffrn_reflns_limit_k_max 5
_diffrn_reflns_limit_k_min -5
_diffrn_reflns_limit_l_max 5
_diffrn_reflns_limit_l_min -5
_diffrn_reflns_number 1506
_diffrn_reflns_theta_full 15.638
_diffrn_reflns_theta_max 15.638
_diffrn_reflns_theta_min 2.974
_diffrn_standards_number 0
_exptl_absorpt_coefficient_mu 2.917
_exptl_absorpt_correction_T_max 0.86
_exptl_absorpt_correction_T_min 0.57
_exptl_absorpt_correction_type multi-scan
_exptl_absorpt_process_details 'CrysAlis, (Oxford Diffraction, 2002)'
_exptl_crystal_colour colourless
_exptl_crystal_density_diffrn 1.413
_exptl_crystal_density_method 'not measured'
_exptl_crystal_description plate
_exptl_crystal_F_000 130
_exptl_crystal_size_max 0.120
_exptl_crystal_size_mid 0.100
_exptl_crystal_size_min 0.050
_refine_diff_density_max 0.48
_refine_diff_density_min -0.36
_refine_ls_extinction_method None
_refine_ls_goodness_of_fit_ref 0.9988
_refine_ls_hydrogen_treatment noref
_refine_ls_matrix_type full
_refine_ls_number_parameters 14
_refine_ls_number_reflns 29
_refine_ls_number_restraints 86
_refine_ls_R_factor_all 0.0951
_refine_ls_R_factor_gt 0.0951
_refine_ls_shift/su_max 0.0000059
_refine_ls_shift/su_mean 0.0000015
_refine_ls_structure_factor_coef Fsqd
_refine_ls_weighting_details
;
 Method= Quasi-Unit weights 
 W = 1.0 or 1./2F 
;
_refine_ls_weighting_scheme calc
_refine_ls_wR_factor_all 0.1549
_refine_ls_wR_factor_gt 0.1549
_refine_ls_wR_factor_ref 0.1549
_reflns_limit_h_max 3
_reflns_limit_h_min 0
_reflns_limit_k_max 3
_reflns_limit_k_min 0
_reflns_limit_l_max 5
_reflns_limit_l_min 1
_reflns_number_gt 29
_reflns_number_total 30
_reflns_threshold_expression I>2.0\s(I)
_oxford_diffrn_Wilson_B_factor 0.00
_oxford_diffrn_Wilson_scale 0.00
_oxford_refine_ls_r_factor_ref 0.0951
_oxford_refine_ls_scale 2.5(2)
_oxford_reflns_number_all 29
_oxford_reflns_threshold_expression_ref I>0.0\s(I)
_oxford_structure_analysis_title 'TCG in Pm-3m'
_cod_data_source_file fx5008sup1.cif
_cod_data_source_block tcg_393
_cod_original_sg_symbol_H-M 'P m -3 m '
_cod_original_formula_sum 'C4 Cl4 Ga1 N1'
_cod_database_code 2311729

loop_
_symmetry_equiv_pos_as_xyz
x,y,z
-x,-y,-z
y,z,x
-y,-z,-x
z,x,y
-z,-x,-y
x,y,-z
-x,-y,z
y,z,-x
-y,-z,x
z,x,-y
-z,-x,y
y,-z,-x
-y,z,x
z,-x,-y
-z,x,y
-z,x,-y
z,-x,y
-x,y,-z
x,-y,z
-y,z,-x
y,-z,x
x,-y,-z
-x,y,z
y,x,z
-y,-x,-z
z,y,x
-z,-y,-x
x,z,y
-x,-z,-y
y,x,-z
-y,-x,z
z,y,-x
-z,-y,x
x,z,-y
-x,-z,y
-z,y,-x
z,-y,x
-x,z,-y
x,-z,y
x,-z,-y
-x,z,y
y,-x,-z
-y,x,z
z,-y,-x
-z,y,x
-y,x,-z
y,-x,z

loop_
_atom_site_label
_atom_site_type_symbol
_atom_site_fract_x
_atom_site_fract_y
_atom_site_fract_z
_atom_site_U_iso_or_equiv
_atom_site_occupancy
_atom_site_adp_type
_atom_site_refinement_flags_posn
_atom_site_refinement_flags_adp
Ga1 Ga 0.0000 0.0000 0.0000 0.2523 1.0000 Uani DS TU
Cl2 Cl 0.047(2) 0.3162(17) -0.047(2) 0.2552 0.1245 Uani DS TU
Cl3 Cl 0.1812(16) 0.1812(16) 0.1812(16) 0.2550 0.1265 Uani DS TU
N4 N 0.5000 0.5000 0.5000 0.2245 1.0000 Uani S T
C100 C 0.5000 0.5000 0.5000 0.16(4) 4.0000 Uiso . .

loop_
_atom_site_aniso_label
_atom_site_aniso_U_11
_atom_site_aniso_U_22
_atom_site_aniso_U_33
_atom_site_aniso_U_23
_atom_site_aniso_U_13
_atom_site_aniso_U_12
Ga1 0.252(5) 0.252(5) 0.252(5) 0.0000 0.0000 0.0000
Cl2 0.257(7) 0.253(5) 0.257(7) 0.0007(11) 0.0003(13) -0.0007(11)
Cl3 0.255(6) 0.255(6) 0.255(6) -0.0013(15) -0.0013(15) -0.0013(15)
N4 0.22(2) 0.22(2) 0.22(2) 0.0000 0.0000 0.0000

loop_
_atom_type_symbol
_atom_type_scat_dispersion_real
_atom_type_scat_dispersion_imag
_atom_type_scat_Cromer_Mann_a1
_atom_type_scat_Cromer_Mann_b1
_atom_type_scat_Cromer_Mann_a2
_atom_type_scat_Cromer_Mann_b2
_atom_type_scat_Cromer_Mann_a3
_atom_type_scat_Cromer_Mann_b3
_atom_type_scat_Cromer_Mann_a4
_atom_type_scat_Cromer_Mann_b4
_atom_type_scat_Cromer_Mann_c
_atom_type_scat_source
C 0.0033 0.0016 2.3100 20.8439 1.0200 10.2075 1.5886 0.5687 0.8650 51.6512 0.2156 'International Tables Vol C 4.2.6.8 and 6.1.1.4'
H 0.0000 0.0000 0.4930 10.5109 0.3229 26.1257 0.1402 3.1424 0.0408 57.7998 0.0030 'International Tables Vol C 4.2.6.8 and 6.1.1.4'
Cl 0.1484 0.1585 11.4604 0.0104 7.1964 1.1662 6.2556 18.5194 1.6455 47.7784 -9.5574 'International Tables Vol C 4.2.6.8 and 6.1.1.4'
Ga 0.2307 1.6083 15.2354 3.0669 6.7006 0.2412 4.3591 10.7805 2.9623 61.4135 1.7189 'International Tables Vol C 4.2.6.8 and 6.1.1.4'
N 0.0061 0.0033 12.2126 0.0057 3.1322 9.8933 2.0125 28.9975 1.1663 0.5826 -11.5290 'International Tables Vol C 4.2.6.8 and 6.1.1.4'

loop_
_geom_angle_atom_site_label_1
_geom_angle_site_symmetry_1
_geom_angle_atom_site_label_2
_geom_angle_atom_site_label_3
_geom_angle_site_symmetry_3
_geom_angle
_geom_angle_publ_flag
Cl2 2_555 Ga1 Cl2 3_555 88.78(11) yes
Cl2 2_555 Ga1 Cl2 4_555 91.22(11) yes
Cl2 3_555 Ga1 Cl2 4_555 179.995 yes
Cl2 2_555 Ga1 Cl2 5_555 88.78(11) yes
Cl2 3_555 Ga1 Cl2 5_555 91.22(11) yes
Cl2 4_555 Ga1 Cl2 5_555 88.78(11) yes
Cl2 2_555 Ga1 Cl2 6_555 91.22(11) yes
Cl2 3_555 Ga1 Cl2 6_555 88.78(11) yes
Cl2 4_555 Ga1 Cl2 6_555 91.22(11) yes
Cl2 5_555 Ga1 Cl2 6_555 179.995 yes
Cl2 2_555 Ga1 Cl2 7_555 163.2(8) yes
Cl2 3_555 Ga1 Cl2 7_555 88.78(11) yes
Cl2 4_555 Ga1 Cl2 7_555 91.22(11) yes
Cl2 5_555 Ga1 Cl2 7_555 74.7(6) yes
Cl2 6_555 Ga1 Cl2 7_555 105.3(6) yes
Cl2 2_555 Ga1 Cl2 8_555 16.8(8) yes
Cl2 3_555 Ga1 Cl2 8_555 91.22(11) yes
Cl2 4_555 Ga1 Cl2 8_555 88.78(11) yes
Cl2 5_555 Ga1 Cl2 8_555 105.3(6) yes
Cl2 6_555 Ga1 Cl2 8_555 74.7(6) yes
Cl2 2_555 Ga1 Cl2 9_555 91.22(11) yes
Cl2 3_555 Ga1 Cl2 9_555 16.8(8) yes
Cl2 4_555 Ga1 Cl2 9_555 163.2(8) yes
Cl2 5_555 Ga1 Cl2 9_555 107.9(9) yes
Cl2 6_555 Ga1 Cl2 9_555 72.1(9) yes
Cl2 2_555 Ga1 Cl2 10_555 88.78(11) yes
Cl2 3_555 Ga1 Cl2 10_555 163.2(8) yes
Cl2 4_555 Ga1 Cl2 10_555 16.8(8) yes
Cl2 5_555 Ga1 Cl2 10_555 72.1(9) yes
Cl2 6_555 Ga1 Cl2 10_555 107.9(9) yes
Cl2 2_555 Ga1 Cl2 11_555 105.3(6) yes
Cl2 3_555 Ga1 Cl2 11_555 107.9(9) yes
Cl2 4_555 Ga1 Cl2 11_555 72.1(9) yes
Cl2 5_555 Ga1 Cl2 11_555 156.1(11) yes
Cl2 6_555 Ga1 Cl2 11_555 23.9(11) yes
Cl2 2_555 Ga1 Cl2 12_555 74.7(6) yes
Cl2 3_555 Ga1 Cl2 12_555 72.1(9) yes
Cl2 4_555 Ga1 Cl2 12_555 107.9(9) yes
Cl2 5_555 Ga1 Cl2 12_555 23.9(11) yes
Cl2 6_555 Ga1 Cl2 12_555 156.1(11) yes
Cl2 2_555 Ga1 Cl2 13_555 107.9(9) yes
Cl2 3_555 Ga1 Cl2 13_555 23.9(11) yes
Cl2 4_555 Ga1 Cl2 13_555 156.1(11) yes
Cl2 5_555 Ga1 Cl2 13_555 105.3(6) yes
Cl2 6_555 Ga1 Cl2 13_555 74.7(6) yes
Cl2 2_555 Ga1 Cl2 . 179.995 yes
Cl2 3_555 Ga1 Cl2 . 91.22(11) yes
Cl2 4_555 Ga1 Cl2 . 88.78(11) yes
Cl2 5_555 Ga1 Cl2 . 91.22(11) yes
Cl2 6_555 Ga1 Cl2 . 88.78(11) yes
Cl2 2_555 Ga1 Cl3 . 124.39(8) yes
Cl2 3_555 Ga1 Cl3 . 55.61(8) yes
Cl2 4_555 Ga1 Cl3 . 124.39(8) yes
Cl2 5_555 Ga1 Cl3 . 55.61(8) yes
Cl2 6_555 Ga1 Cl3 . 124.39(8) yes
Cl2 7_555 Ga1 Cl2 8_555 179.995 yes
Cl2 7_555 Ga1 Cl2 9_555 91.22(11) yes
Cl2 8_555 Ga1 Cl2 9_555 88.78(11) yes
Cl2 7_555 Ga1 Cl2 10_555 88.78(11) yes
Cl2 8_555 Ga1 Cl2 10_555 91.22(11) yes
Cl2 9_555 Ga1 Cl2 10_555 179.995 yes
Cl2 7_555 Ga1 Cl2 11_555 91.22(11) yes
Cl2 8_555 Ga1 Cl2 11_555 88.78(11) yes
Cl2 9_555 Ga1 Cl2 11_555 91.22(11) yes
Cl2 10_555 Ga1 Cl2 11_555 88.78(11) yes
Cl2 7_555 Ga1 Cl2 12_555 88.78(11) yes
Cl2 8_555 Ga1 Cl2 12_555 91.22(11) yes
Cl2 9_555 Ga1 Cl2 12_555 88.78(11) yes
Cl2 10_555 Ga1 Cl2 12_555 91.22(11) yes
Cl2 11_555 Ga1 Cl2 12_555 179.995 yes
Cl2 7_555 Ga1 Cl2 13_555 74.7(6) yes
Cl2 8_555 Ga1 Cl2 13_555 105.3(6) yes
Cl2 9_555 Ga1 Cl2 13_555 16.8(8) yes
Cl2 10_555 Ga1 Cl2 13_555 163.2(8) yes
Cl2 11_555 Ga1 Cl2 13_555 88.78(11) yes
Cl2 7_555 Ga1 Cl2 . 16.8(8) yes
Cl2 8_555 Ga1 Cl2 . 163.2(8) yes
Cl2 9_555 Ga1 Cl2 . 88.78(11) yes
Cl2 10_555 Ga1 Cl2 . 91.22(11) yes
Cl2 11_555 Ga1 Cl2 . 74.7(6) yes
Cl2 7_555 Ga1 Cl3 . 42.8(6) yes
Cl2 8_555 Ga1 Cl3 . 137.2(6) yes
Cl2 9_555 Ga1 Cl3 . 66.7(6) yes
Cl2 10_555 Ga1 Cl3 . 113.3(6) yes
Cl2 11_555 Ga1 Cl3 . 124.39(8) yes
Cl2 12_555 Ga1 Cl2 13_555 91.22(11) yes
Cl2 12_555 Ga1 Cl2 . 105.3(6) yes
Cl2 13_555 Ga1 Cl2 . 72.1(9) yes
Cl2 12_555 Ga1 Cl3 . 55.61(8) yes
Cl2 13_555 Ga1 Cl3 . 55.61(8) yes
Cl2 . Ga1 Cl3 . 55.61(8) yes

loop_
_geom_bond_atom_site_label_1
_geom_bond_atom_site_label_2
_geom_bond_site_symmetry_2
_geom_bond_distance
_geom_bond_publ_flag
Ga1 Cl2 2_555 2.214(13) yes
Ga1 Cl2 3_555 2.214(13) yes
Ga1 Cl2 4_555 2.214(13) yes
Ga1 Cl2 5_555 2.214(13) yes
Ga1 Cl2 6_555 2.214(13) yes
Ga1 Cl2 7_555 2.214(13) yes
Ga1 Cl2 8_555 2.214(13) yes
Ga1 Cl2 9_555 2.214(13) yes
Ga1 Cl2 10_555 2.214(13) yes
Ga1 Cl2 11_555 2.214(13) yes
Ga1 Cl2 12_555 2.214(13) yes
Ga1 Cl2 13_555 2.214(13) yes
Ga1 Cl2 . 2.214(13) yes
Ga1 Cl3 . 2.149(18) yes

loop_
_oxford_atom_site_label
_oxford_atom_site_special_uiso
_oxford_atom_site_special_size
_oxford_atom_site_special_shape
C100 0.16(4) 1.63(4) Sphere
